data_4062938
_journal_name_full Organometallics
_journal_paper_doi 10.1021/om049778+
_journal_year 2004
_chemical_formula_sum 'C57 H102 B20 Cl3 Li N2 O4 Si2 Yb2'
_chemical_formula_weight 1611.16
_space_group_IT_number 14
_symmetry_cell_setting monoclinic
_symmetry_space_group_name_Hall '-P 2yn'
_symmetry_space_group_name_H-M 'P 1 21/n 1'
_cell_angle_alpha 90.00
_cell_angle_beta 109.54(3)
_cell_angle_gamma 90.00
_cell_formula_units_Z 4
_cell_length_a 20.041(4)
_cell_length_b 17.837(4)
_cell_length_c 22.468(5)
_cell_measurement_temperature 293(2)
_cell_volume 7569(3)
_diffrn_ambient_temperature 293(2)
_exptl_crystal_density_diffrn 1.414
_cod_original_sg_symbol_H-M 'P 21/n'
_cod_database_code 4062938

loop_
_symmetry_equiv_pos_as_xyz
'x, y, z'
'-x+1/2, y+1/2, -z+1/2'
'-x, -y, -z'
'x-1/2, -y-1/2, z-1/2'

loop_
_atom_site_label
_atom_site_type_symbol
_atom_site_fract_x
_atom_site_fract_y
_atom_site_fract_z
_atom_site_U_iso_or_equiv
_atom_site_adp_type
_atom_site_occupancy
_atom_site_symmetry_multiplicity
_atom_site_calc_flag
_atom_site_refinement_flags
_atom_site_disorder_assembly
_atom_site_disorder_group
Yb1 Yb 0.647879(13) -0.655005(17) 1.449741(13) 0.06222(10) Uani 1 1 d . . .
Yb2 Yb 0.478071(14) -0.749905(17) 1.347180(14) 0.06370(11) Uani 1 1 d . . .
Si1 Si 0.81059(10) -0.58936(13) 1.41126(10) 0.0756(6) Uani 1 1 d . . .
Si2 Si 0.41040(11) -0.95411(12) 1.32969(11) 0.0773(7) Uani 1 1 d . . .
Cl1 Cl 0.58838(9) -0.68163(11) 1.32589(8) 0.0738(5) Uani 1 1 d . . .
Cl2 Cl 0.50744(8) -0.62819(10) 1.42590(8) 0.0700(5) Uani 1 1 d . . .
Cl3 Cl 0.58810(8) -0.79252(10) 1.44556(8) 0.0691(5) Uani 1 1 d . . .
N1 N 0.6492(3) -0.6561(4) 1.5658(3) 0.081(2) Uani 1 1 d . . .
N2 N 0.4040(3) -0.6491(3) 1.2660(3) 0.084(2) Uani 1 1 d . . .
C1 C 0.7557(3) -0.7353(5) 1.4543(3) 0.074(2) Uani 1 1 d . . .
C2 C 0.8233(3) -0.6923(4) 1.4379(3) 0.069(2) Uani 1 1 d . . .
C3 C 0.7909(4) -0.5840(5) 1.3253(4) 0.097(3) Uani 1 1 d . . .
H3A H 0.7844 -0.5325 1.3121 0.145 Uiso 1 1 calc R . .
H3B H 0.7483 -0.6116 1.3043 0.145 Uiso 1 1 calc R . .
H3C H 0.8295 -0.6051 1.3146 0.145 Uiso 1 1 calc R . .
C4 C 0.8946(4) -0.5359(5) 1.4519(4) 0.096(3) Uani 1 1 d . . .
H4A H 0.8885 -0.4844 1.4388 0.143 Uiso 1 1 calc R . .
H4B H 0.9328 -0.5573 1.4407 0.143 Uiso 1 1 calc R . .
H4C H 0.9055 -0.5388 1.4968 0.143 Uiso 1 1 calc R . .
C5 C 0.6671(4) -0.5144(5) 1.5692(4) 0.097(3) Uani 1 1 d . . .
H5A H 0.6418 -0.4682 1.5697 0.116 Uiso 1 1 calc R . .
H5B H 0.7122 -0.5122 1.6033 0.116 Uiso 1 1 calc R . .
C6 C 0.6235(4) -0.5819(6) 1.5802(4) 0.102(3) Uani 1 1 d . . .
H6A H 0.6254 -0.5816 1.6239 0.123 Uiso 1 1 calc R . .
H6B H 0.5744 -0.5755 1.5539 0.123 Uiso 1 1 calc R . .
C7 C 0.5957(4) -0.7056(5) 1.5766(4) 0.100(3) Uani 1 1 d . . .
H7A H 0.5990 -0.7030 1.6201 0.150 Uiso 1 1 calc R . .
H7B H 0.6039 -0.7563 1.5663 0.150 Uiso 1 1 calc R . .
H7C H 0.5494 -0.6900 1.5504 0.150 Uiso 1 1 calc R . .
C8 C 0.7169(5) -0.6715(7) 1.6117(4) 0.121(4) Uani 1 1 d . . .
H8A H 0.7132 -0.6708 1.6532 0.181 Uiso 1 1 calc R . .
H8B H 0.7502 -0.6341 1.6090 0.181 Uiso 1 1 calc R . .
H8C H 0.7329 -0.7200 1.6037 0.181 Uiso 1 1 calc R . .
C11 C 0.7370(4) -0.5554(4) 1.4353(4) 0.078(2) Uani 1 1 d . . .
C12 C 0.7417(3) -0.5521(4) 1.5006(3) 0.072(2) Uani 1 1 d . . .
H12A H 0.7854 -0.5615 1.5359 0.086 Uiso 1 1 calc R . .
C13 C 0.6799(4) -0.5211(4) 1.5078(3) 0.077(2) Uani 1 1 d . . .
C14 C 0.5703(4) -0.4558(5) 1.4257(5) 0.106(3) Uani 1 1 d . . .
H14A H 0.5470 -0.4416 1.4534 0.128 Uiso 1 1 calc R . .
C15 C 0.5454(4) -0.4391(5) 1.3671(4) 0.101(3) Uani 1 1 d . . .
H15A H 0.5025 -0.4135 1.3532 0.121 Uiso 1 1 calc R . .
C16 C 0.5769(5) -0.4558(5) 1.3229(4) 0.099(3) Uani 1 1 d . . .
H16A H 0.5564 -0.4378 1.2819 0.119 Uiso 1 1 calc R . .
C17 C 0.6372(4) -0.4979(5) 1.3370(4) 0.084(3) Uani 1 1 d . . .
H17A H 0.6551 -0.5143 1.3060 0.100 Uiso 1 1 calc R . .
C18 C 0.6717(3) -0.5155(4) 1.4038(3) 0.068(2) Uani 1 1 d . . .
C19 C 0.6365(3) -0.4977(4) 1.4477(3) 0.073(2) Uani 1 1 d . . .
C21 C 0.5030(4) -0.8511(4) 1.2786(3) 0.075(2) Uani 1 1 d . . .
C22 C 0.4667(4) -0.9401(4) 1.2773(4) 0.075(2) Uani 1 1 d . . .
C23 C 0.3231(4) -0.9946(6) 1.2784(5) 0.117(4) Uani 1 1 d . . .
H23A H 0.2928 -1.0019 1.3033 0.176 Uiso 1 1 calc R . .
H23B H 0.3311 -1.0419 1.2615 0.176 Uiso 1 1 calc R . .
H23C H 0.3009 -0.9607 1.2444 0.176 Uiso 1 1 calc R . .
C24 C 0.4553(5) -1.0162(5) 1.3954(5) 0.122(3) Uani 1 1 d . . .
H24A H 0.4993 -0.9940 1.4205 0.184 Uiso 1 1 calc R . .
H24B H 0.4642 -1.0636 1.3793 0.184 Uiso 1 1 calc R . .
H24C H 0.4259 -1.0236 1.4210 0.184 Uiso 1 1 calc R . .
C25 C 0.3043(4) -0.6734(5) 1.3057(5) 0.104(3) Uani 1 1 d . . .
H25A H 0.2564 -0.6646 1.2984 0.125 Uiso 1 1 calc R . .
C26 C 0.3461(5) -0.6230(8) 1.2837(6) 0.219(5) Uani 1 1 d . . .
H26A H 0.3354 -0.5721 1.2807 0.263 Uiso 1 1 calc R . .
C27 C 0.3816(10) -0.6785(8) 1.2007(5) 0.200(8) Uani 1 1 d . . .
H27A H 0.3550 -0.6408 1.1720 0.300 Uiso 1 1 calc R . .
H27B H 0.3526 -0.7221 1.1977 0.300 Uiso 1 1 calc R . .
H27C H 0.4226 -0.6916 1.1900 0.300 Uiso 1 1 calc R . .
C28 C 0.4463(7) -0.5799(6) 1.2668(6) 0.154(5) Uani 1 1 d . . .
H28A H 0.4177 -0.5443 1.2370 0.230 Uiso 1 1 calc R . .
H28B H 0.4870 -0.5926 1.2555 0.230 Uiso 1 1 calc R . .
H28C H 0.4613 -0.5584 1.3083 0.230 Uiso 1 1 calc R . .
C31 C 0.3951(3) -0.8575(4) 1.3562(4) 0.069(2) Uani 1 1 d . . .
C32 C 0.3525(3) -0.8067(4) 1.3134(4) 0.071(2) Uani 1 1 d . . .
H32A H 0.3263 -0.8202 1.2695 0.085 Uiso 1 1 calc R . .
C33 C 0.3401(3) -0.7394(4) 1.3405(4) 0.080(3) Uani 1 1 d . . .
C34 C 0.3764(3) -0.7097(4) 1.4605(4) 0.086(2) Uani 1 1 d . . .
H34A H 0.3565 -0.6621 1.4545 0.103 Uiso 1 1 calc R . .
C35 C 0.4065(4) -0.7356(5) 1.5197(4) 0.095(3) Uani 1 1 d . . .
H35A H 0.4065 -0.7074 1.5545 0.114 Uiso 1 1 calc R . .
C36 C 0.4391(4) -0.8097(5) 1.5273(4) 0.087(3) Uani 1 1 d . . .
H36A H 0.4596 -0.8292 1.5678 0.104 Uiso 1 1 calc R . .
C37 C 0.4403(4) -0.8495(4) 1.4784(4) 0.084(3) Uani 1 1 d . . .
H37A H 0.4642 -0.8951 1.4852 0.101 Uiso 1 1 calc R . .
C38 C 0.4066(3) -0.8253(4) 1.4169(4) 0.072(2) Uani 1 1 d . . .
C39 C 0.3744(4) -0.7527(4) 1.4074(4) 0.073(2) Uani 1 1 d . . .
C41 C 0.8331(5) 0.2640(6) 1.1757(5) 0.210(9) Uani 1 1 d D D .
H41A H 0.8444 0.3127 1.1956 0.252 Uiso 1 1 calc R . .
H41B H 0.8666 0.2525 1.1543 0.252 Uiso 1 1 calc R . .
C42 C 0.8348(4) 0.2042(7) 1.2240(5) 0.212(7) Uiso 1 1 d D D .
H42A H 0.8686 0.1653 1.2238 0.254 Uiso 1 1 calc R . .
H42B H 0.8485 0.2259 1.2660 0.254 Uiso 1 1 calc R . .
C43 C 0.7614(5) 0.1718(5) 1.2063(5) 0.202(7) Uiso 1 1 d D . .
H43A H 0.7465 0.1676 1.2430 0.242 Uiso 0.50 1 calc PR A 1
H43B H 0.7596 0.1225 1.1875 0.242 Uiso 0.50 1 calc PR A 1
H43C H 0.0000 0.0000 0.0000 0.242 Uiso 1 2 d S B 2
H43D H 0.0000 0.0000 0.0000 0.242 Uiso 1 2 d S C 2
C44 C 0.7145(5) 0.2271(9) 1.1585(8) 0.28(2) Uiso 0.50 1 d PD D 1
H44A H 0.6775 0.2014 1.1257 0.331 Uiso 0.50 1 calc PR D 1
H44B H 0.6932 0.2633 1.1790 0.331 Uiso 0.50 1 calc PR D 1
C44' C 0.7534(16) 0.1839(17) 1.1338(13) 0.179(12) Uiso 0.50 1 d P D 2
H44C H 0.7893 0.1567 1.1224 0.215 Uiso 0.50 1 calc PR D 2
H44D H 0.7068 0.1694 1.1059 0.215 Uiso 0.50 1 calc PR D 2
C51 C 0.6135(7) 0.3507(5) 1.1431(5) 0.337(15) Uiso 1 1 d D D .
H51A H 0.6502 0.3257 1.1768 0.404 Uiso 1 1 calc R . .
H51B H 0.5715 0.3195 1.1293 0.404 Uiso 1 1 calc R . .
C52 C 0.5972(7) 0.4303(6) 1.1629(4) 0.257(10) Uiso 1 1 d D . .
H52A H 0.5665 0.4280 1.1883 0.308 Uiso 1 1 calc R . .
H52B H 0.6403 0.4569 1.1861 0.308 Uiso 1 1 calc R . .
C53 C 0.5603(6) 0.4662(6) 1.0993(5) 0.289(11) Uiso 1 1 d D . .
H53A H 0.5699 0.5196 1.1007 0.347 Uiso 1 1 calc R . .
H53B H 0.5095 0.4586 1.0864 0.347 Uiso 1 1 calc R . .
C54 C 0.5912(6) 0.4266(7) 1.0542(4) 0.235(9) Uiso 1 1 d D D .
H54A H 0.5540 0.4038 1.0195 0.282 Uiso 1 1 calc R . .
H54B H 0.6170 0.4617 1.0370 0.282 Uiso 1 1 calc R . .
C61 C 0.8000(6) 0.4466(6) 1.0591(5) 0.135(5) Uani 1 1 d . D .
H61A H 0.8418 0.4261 1.0907 0.162 Uiso 1 1 calc R . .
H61B H 0.7762 0.4786 1.0805 0.162 Uiso 1 1 calc R . .
C62 C 0.8210(6) 0.4901(7) 1.0157(5) 0.137(4) Uani 1 1 d . . .
H62A H 0.8690 0.4783 1.0178 0.164 Uiso 1 1 calc R . .
H62B H 0.8176 0.5433 1.0231 0.164 Uiso 1 1 calc R . .
C63 C 0.7664(6) 0.4659(7) 0.9513(5) 0.140(4) Uani 1 1 d . . .
H63A H 0.7867 0.4666 0.9176 0.167 Uiso 1 1 calc R . .
H63B H 0.7241 0.4967 0.9396 0.167 Uiso 1 1 calc R . .
C64 C 0.7517(6) 0.3839(7) 0.9692(6) 0.142(5) Uani 1 1 d . D .
H64A H 0.7053 0.3671 0.9428 0.171 Uiso 1 1 calc R . .
H64B H 0.7871 0.3495 0.9645 0.171 Uiso 1 1 calc R . .
C71 C 0.7054(9) 0.1872(12) 0.9776(8) 0.219(8) Uiso 1 1 d . D .
H71A H 0.7280 0.2125 0.9512 0.263 Uiso 1 1 calc R . .
H71B H 0.7416 0.1646 1.0132 0.263 Uiso 1 1 calc R . .
C72 C 0.6582(7) 0.1334(9) 0.9434(8) 0.199(7) Uani 1 1 d . . .
H72A H 0.6741 0.0844 0.9613 0.239 Uiso 1 1 calc R . .
H72B H 0.6584 0.1335 0.9003 0.239 Uiso 1 1 calc R . .
C73 C 0.5876(7) 0.1452(6) 0.9427(8) 0.165(7) Uani 1 1 d . . .
H73A H 0.5703 0.1015 0.9588 0.198 Uiso 1 1 calc R . .
H73B H 0.5562 0.1555 0.9002 0.198 Uiso 1 1 calc R . .
C74 C 0.5922(5) 0.2108(9) 0.9843(7) 0.161(6) Uani 1 1 d . D .
H74A H 0.5569 0.2476 0.9627 0.194 Uiso 1 1 calc R . .
H74B H 0.5831 0.1952 1.0222 0.194 Uiso 1 1 calc R . .
B3 B 0.7720(4) -0.7547(5) 1.3857(4) 0.071(3) Uani 1 1 d . . .
H3 H 0.7350 -0.7380 1.3392 0.085 Uiso 1 1 calc R . .
B4 B 0.7521(5) -0.8271(5) 1.4299(5) 0.084(3) Uani 1 1 d . . .
H4 H 0.7022 -0.8588 1.4126 0.101 Uiso 1 1 calc R . .
B5 B 0.7907(5) -0.8044(6) 1.5078(5) 0.087(3) Uani 1 1 d . . .
H5 H 0.7661 -0.8230 1.5423 0.104 Uiso 1 1 calc R . .
B6 B 0.8327(4) -0.7155(6) 1.5149(4) 0.077(3) Uani 1 1 d . . .
H6 H 0.8347 -0.6754 1.5526 0.092 Uiso 1 1 calc R . .
B7 B 0.8657(5) -0.7529(5) 1.4032(5) 0.080(3) Uani 1 1 d . . .
H7 H 0.8903 -0.7362 1.3682 0.096 Uiso 1 1 calc R . .
B8 B 0.8205(5) -0.8404(6) 1.3962(5) 0.087(3) Uani 1 1 d . . .
H8 H 0.8156 -0.8801 1.3574 0.104 Uiso 1 1 calc R . .
B9 B 0.8327(5) -0.8699(7) 1.4757(5) 0.094(4) Uani 1 1 d . . .
H9 H 0.8360 -0.9295 1.4890 0.113 Uiso 1 1 calc R . .
B10 B 0.8860(5) -0.7979(6) 1.5278(5) 0.090(3) Uani 1 1 d . . .
H10 H 0.9242 -0.8102 1.5748 0.108 Uiso 1 1 calc R . .
B11 B 0.9048(4) -0.7272(7) 1.4821(5) 0.092(3) Uani 1 1 d . . .
H11 H 0.9537 -0.6939 1.4983 0.111 Uiso 1 1 calc R . .
B12 B 0.9028(5) -0.8224(6) 1.4589(5) 0.089(3) Uani 1 1 d . . .
H12 H 0.9515 -0.8525 1.4609 0.107 Uiso 1 1 calc R . .
B23 B 0.4371(5) -0.8874(6) 1.2127(4) 0.081(3) Uani 1 1 d . . .
H23 H 0.3836 -0.8628 1.1965 0.097 Uiso 1 1 calc R . .
B24 B 0.4509(5) -0.9852(6) 1.2073(4) 0.094(3) Uani 1 1 d . . .
H24 H 0.4066 -1.0243 1.1870 0.112 Uiso 1 1 calc R . .
B25 B 0.5243(5) -1.0100(5) 1.2721(5) 0.086(3) Uani 1 1 d . . .
H25 H 0.5299 -1.0648 1.2958 0.103 Uiso 1 1 calc R . .
B26 B 0.5550(4) -0.9261(5) 1.3177(5) 0.076(3) Uani 1 1 d . . .
H26 H 0.5789 -0.9270 1.3694 0.091 Uiso 1 1 calc R . .
B27 B 0.5081(5) -0.8408(6) 1.2040(5) 0.089(3) Uani 1 1 d . . .
H27 H 0.5016 -0.7854 1.1811 0.107 Uiso 1 1 calc R . .
B28 B 0.4780(6) -0.9225(7) 1.1606(5) 0.104(4) Uani 1 1 d . . .
H28 H 0.4525 -0.9196 1.1090 0.125 Uiso 1 1 calc R . .
B29 B 0.5303(5) -1.0026(8) 1.1972(5) 0.106(4) Uani 1 1 d . . .
H29 H 0.5386 -1.0522 1.1713 0.128 Uiso 1 1 calc R . .
B30 B 0.5957(5) -0.9634(6) 1.2629(5) 0.099(4) Uani 1 1 d . . .
H30 H 0.6490 -0.9883 1.2796 0.119 Uiso 1 1 calc R . .
B31 B 0.5852(5) -0.8641(7) 1.2688(4) 0.098(4) Uani 1 1 d . . .
H31 H 0.6300 -0.8255 1.2885 0.117 Uiso 1 1 calc R . .
B32 B 0.5691(5) -0.9101(7) 1.1938(5) 0.100(4) Uani 1 1 d . . .
H32 H 0.6034 -0.9002 1.1652 0.120 Uiso 1 1 calc R . .
O1 O 0.7638(4) 0.2626(6) 1.1335(4) 0.303(6) Uani 1 1 d D . .
O2 O 0.6377(3) 0.3708(5) 1.0912(3) 0.158(3) Uani 1 1 d D . .
O3 O 0.6600(4) 0.2425(4) 1.0005(5) 0.160(4) Uani 1 1 d . . .
O4 O 0.7554(3) 0.3886(4) 1.0301(3) 0.118(2) Uani 1 1 d . . .
Li1 Li 0.7042(9) 0.3140(10) 1.0608(8) 0.109(6) Uani 1 1 d . D .
C81 C 0.4275(5) -0.3663(5) 1.1763(4) 0.203(7) Uiso 1 1 d GD . .
C82 C 0.3710(5) -0.3661(6) 1.1991(5) 0.175(6) Uiso 1 1 d GD . .
H82A H 0.3409 -0.4072 1.1923 0.210 Uiso 1 1 calc R . .
C83 C 0.3596(7) -0.3043(8) 1.2322(6) 0.196(6) Uiso 1 1 d GD . .
H83A H 0.3219 -0.3042 1.2475 0.235 Uiso 1 1 calc R . .
C84 C 0.4047(9) -0.2428(6) 1.2425(6) 0.254(10) Uiso 1 1 d GD . .
H84A H 0.3971 -0.2015 1.2646 0.305 Uiso 1 1 calc R . .
C85 C 0.4612(8) -0.2431(5) 1.2197(6) 0.302(14) Uiso 1 1 d GD . .
H85A H 0.4913 -0.2020 1.2265 0.363 Uiso 1 1 calc R . .
C86 C 0.4726(5) -0.3049(6) 1.1866(5) 0.212(7) Uiso 1 1 d GD . .
H86A H 0.5103 -0.3050 1.1713 0.255 Uiso 1 1 calc R . .
C87 C 0.4620(9) -0.4142(11) 1.1412(8) 0.346(15) Uiso 1 1 d D . .
H87A H 0.4363 -0.4603 1.1296 0.518 Uiso 1 1 calc R . .
H87B H 0.5098 -0.4248 1.1675 0.518 Uiso 1 1 calc R . .
H87C H 0.4625 -0.3885 1.1038 0.518 Uiso 1 1 calc R . .

loop_
_atom_site_aniso_label
_atom_site_aniso_U_11
_atom_site_aniso_U_22
_atom_site_aniso_U_33
_atom_site_aniso_U_23
_atom_site_aniso_U_13
_atom_site_aniso_U_12
Yb1 0.04486(14) 0.0708(2) 0.06414(17) -0.00574(13) 0.00913(12) -0.00437(13)
Yb2 0.04475(15) 0.0685(2) 0.06701(19) -0.00308(13) 0.00429(14) -0.00132(12)
Si1 0.0574(10) 0.0871(14) 0.0809(11) -0.0073(11) 0.0215(8) -0.0108(10)
Si2 0.0623(10) 0.0662(12) 0.0941(13) -0.0113(10) 0.0139(10) -0.0039(10)
Cl1 0.0603(9) 0.0898(12) 0.0659(9) -0.0090(9) 0.0141(7) -0.0085(9)
Cl2 0.0470(7) 0.0745(10) 0.0811(10) -0.0054(9) 0.0119(7) 0.0016(8)
Cl3 0.0496(8) 0.0736(11) 0.0714(9) 0.0016(8) 0.0033(7) -0.0027(8)
N1 0.079(4) 0.093(5) 0.061(3) -0.003(3) 0.012(3) 0.002(3)
N2 0.068(3) 0.082(4) 0.088(4) 0.020(3) 0.009(3) 0.013(3)
C1 0.043(3) 0.112(6) 0.058(4) -0.004(4) 0.008(3) 0.001(4)
C2 0.050(3) 0.091(5) 0.061(3) -0.031(3) 0.010(3) -0.021(3)
C3 0.073(4) 0.118(7) 0.093(5) 0.006(5) 0.017(4) -0.005(5)
C4 0.080(4) 0.115(6) 0.090(5) -0.025(4) 0.026(4) -0.046(4)
C5 0.078(4) 0.115(6) 0.098(5) -0.042(5) 0.031(4) -0.013(4)
C6 0.089(5) 0.131(7) 0.084(5) -0.009(5) 0.025(4) -0.016(5)
C7 0.093(5) 0.123(7) 0.087(5) 0.012(5) 0.036(4) -0.023(5)
C8 0.081(5) 0.208(11) 0.064(5) 0.011(6) 0.012(4) 0.001(6)
C11 0.064(4) 0.072(4) 0.098(5) -0.009(4) 0.028(3) -0.016(3)
C12 0.062(4) 0.077(5) 0.068(4) -0.011(3) 0.010(3) -0.008(3)
C13 0.072(4) 0.079(5) 0.079(4) -0.005(4) 0.022(3) -0.008(4)
C14 0.079(4) 0.085(6) 0.167(7) -0.022(5) 0.058(4) 0.005(4)
C15 0.065(4) 0.104(6) 0.125(7) 0.007(5) 0.019(4) -0.003(4)
C16 0.091(5) 0.089(6) 0.099(6) 0.016(5) 0.006(5) -0.014(5)
C17 0.075(4) 0.092(5) 0.085(4) 0.005(4) 0.027(3) -0.002(4)
C18 0.055(3) 0.059(4) 0.079(4) 0.008(3) 0.009(3) -0.002(3)
C19 0.058(4) 0.072(4) 0.078(4) -0.020(4) 0.010(3) -0.010(3)
C21 0.057(4) 0.087(5) 0.074(4) 0.010(4) 0.013(3) 0.008(3)
C22 0.055(4) 0.063(4) 0.093(5) -0.015(4) 0.005(3) 0.009(3)
C23 0.071(4) 0.121(7) 0.152(8) -0.039(6) 0.025(5) -0.036(5)
C24 0.127(6) 0.100(6) 0.155(7) 0.041(6) 0.068(5) 0.051(5)
C25 0.040(4) 0.088(5) 0.164(8) 0.018(5) 0.007(4) 0.026(4)
C26 0.133(6) 0.257(10) 0.319(10) 0.207(8) 0.144(6) 0.125(6)
C27 0.341(19) 0.150(10) 0.068(6) 0.014(7) 0.012(9) 0.068(12)
C28 0.156(10) 0.109(7) 0.131(9) 0.013(7) -0.038(8) -0.036(7)
C31 0.052(3) 0.049(4) 0.090(5) -0.001(3) 0.004(3) 0.004(3)
C32 0.037(3) 0.069(4) 0.102(5) -0.013(4) 0.015(3) -0.007(3)
C33 0.040(3) 0.089(5) 0.102(5) -0.003(4) 0.012(3) 0.000(3)
C34 0.070(3) 0.060(4) 0.143(5) -0.007(4) 0.057(3) -0.013(3)
C35 0.097(5) 0.089(5) 0.106(5) -0.016(4) 0.045(4) -0.029(4)
C36 0.081(4) 0.099(6) 0.076(4) 0.008(4) 0.019(4) -0.007(4)
C37 0.067(4) 0.065(4) 0.121(6) -0.009(4) 0.030(4) -0.010(4)
C38 0.052(3) 0.072(4) 0.086(4) -0.004(4) 0.014(3) -0.023(3)
C39 0.054(3) 0.053(4) 0.108(5) -0.009(4) 0.025(3) -0.001(3)
C41 0.111(10) 0.28(2) 0.196(16) 0.014(14) -0.008(11) -0.029(11)
C61 0.120(8) 0.125(8) 0.125(8) -0.025(7) -0.005(6) -0.028(7)
C62 0.114(7) 0.131(8) 0.153(8) -0.043(7) 0.029(6) 0.022(7)
C63 0.149(7) 0.138(9) 0.144(8) -0.031(7) 0.065(6) -0.039(7)
C64 0.116(7) 0.124(9) 0.194(10) -0.009(8) 0.061(7) -0.012(7)
C72 0.178(12) 0.188(13) 0.228(14) -0.062(11) 0.065(10) 0.020(11)
C73 0.140(10) 0.106(8) 0.208(14) -0.021(9) 0.005(10) -0.002(8)
C74 0.063(5) 0.228(14) 0.176(11) -0.001(11) 0.017(6) -0.027(8)
B3 0.066(5) 0.082(6) 0.058(4) -0.006(4) 0.013(4) -0.007(4)
B4 0.085(5) 0.071(5) 0.099(6) -0.011(5) 0.032(4) 0.003(5)
B5 0.075(5) 0.098(7) 0.087(5) 0.016(5) 0.027(4) 0.009(5)
B6 0.054(4) 0.100(6) 0.063(5) 0.005(5) 0.002(4) 0.017(5)
B7 0.073(5) 0.091(6) 0.073(5) -0.006(4) 0.021(4) 0.013(4)
B8 0.073(5) 0.101(7) 0.085(6) 0.006(5) 0.025(4) 0.017(5)
B9 0.059(5) 0.100(7) 0.111(7) 0.001(6) 0.012(5) 0.015(5)
B10 0.063(5) 0.103(7) 0.090(6) 0.009(5) 0.007(4) 0.028(5)
B11 0.051(4) 0.129(8) 0.098(6) -0.011(6) 0.026(4) 0.004(5)
B12 0.070(5) 0.088(6) 0.097(6) 0.006(5) 0.013(5) 0.029(5)
B23 0.069(5) 0.089(6) 0.066(5) -0.025(5) -0.003(4) -0.004(5)
B24 0.075(5) 0.106(7) 0.074(5) -0.023(5) -0.011(5) -0.001(6)
B25 0.077(5) 0.073(5) 0.091(6) -0.024(5) 0.005(4) 0.019(5)
B26 0.060(4) 0.068(5) 0.087(5) -0.013(4) 0.007(4) -0.006(4)
B27 0.083(5) 0.100(7) 0.083(6) 0.006(5) 0.027(4) 0.007(5)
B28 0.097(7) 0.136(9) 0.067(5) -0.031(6) 0.009(5) 0.012(6)
B29 0.082(6) 0.126(9) 0.097(7) -0.017(7) 0.012(5) 0.014(6)
B30 0.078(5) 0.111(7) 0.097(6) -0.026(6) 0.014(5) 0.018(6)
B31 0.083(5) 0.142(9) 0.070(5) -0.015(5) 0.030(4) -0.010(6)
B32 0.077(5) 0.144(9) 0.071(5) -0.017(6) 0.016(4) 0.012(6)
O1 0.158(9) 0.407(14) 0.258(10) 0.214(9) -0.044(7) -0.063(9)
O2 0.145(5) 0.216(9) 0.133(5) 0.034(5) 0.073(4) 0.010(6)
O3 0.099(4) 0.139(6) 0.243(8) -0.067(5) 0.057(5) -0.040(4)
O4 0.103(4) 0.135(5) 0.110(4) -0.017(4) 0.026(3) -0.023(4)
Li1 0.117(11) 0.101(10) 0.099(10) 0.001(9) 0.021(8) -0.017(9)

loop_
_geom_bond_atom_site_label_1
_geom_bond_atom_site_label_2
_geom_bond_distance
_geom_bond_site_symmetry_2
_geom_bond_publ_flag
Yb1 C1 2.565(7) . ?
Yb1 C12 2.602(7) . ?
Yb1 N1 2.600(6) . ?
Yb1 C11 2.616(7) . ?
Yb1 Cl1 2.6778(19) . ?
Yb1 C13 2.695(8) . ?
Yb1 Cl3 2.7176(19) . ?
Yb1 Cl2 2.7257(17) . ?
Yb1 C18 2.795(7) . ?
Yb1 C19 2.814(8) . ?
Yb1 Yb2 3.8093(12) . ?
Yb2 C21 2.529(8) . ?
Yb2 C32 2.580(6) . ?
Yb2 C31 2.591(7) . ?
Yb2 N2 2.637(6) . ?
Yb2 Cl3 2.6582(18) . ?
Yb2 Cl1 2.703(2) . ?
Yb2 C33 2.724(7) . ?
Yb2 Cl2 2.7371(19) . ?
Yb2 C38 2.795(8) . ?
Yb2 C39 2.833(9) . ?
Si1 C11 1.833(8) . ?
Si1 C3 1.840(9) . ?
Si1 C4 1.884(8) . ?
Si1 C2 1.922(8) . ?
Si2 C24 1.823(9) . ?
Si2 C31 1.881(7) . ?
Si2 C23 1.887(8) . ?
Si2 C22 1.900(9) . ?
N1 C8 1.431(10) . ?
N1 C7 1.469(11) . ?
N1 C6 1.495(12) . ?
N2 C26 1.422(14) . ?
N2 C27 1.480(13) . ?
N2 C28 1.494(13) . ?
C1 C2 1.699(10) . ?
C1 B5 1.701(12) . ?
C1 B3 1.715(12) . ?
C1 B6 1.719(10) . ?
C1 B4 1.721(12) . ?
C2 B3 1.693(10) . ?
C2 B7 1.716(12) . ?
C2 B6 1.726(11) . ?
C2 B11 1.719(11) . ?
C5 C13 1.489(11) . ?
C5 C6 1.554(13) . ?
C11 C12 1.440(11) . ?
C11 C18 1.449(9) . ?
C12 C13 1.414(10) . ?
C13 C19 1.402(9) . ?
C14 C15 1.277(13) . ?
C14 C19 1.458(10) . ?
C15 C16 1.375(14) . ?
C16 C17 1.367(11) . ?
C17 C18 1.463(10) . ?
C18 C19 1.427(11) . ?
C21 B27 1.723(13) . ?
C21 C22 1.742(10) . ?
C21 B23 1.746(11) . ?
C21 B26 1.743(11) . ?
C21 B31 1.750(13) . ?
C22 B23 1.664(12) . ?
C22 B26 1.715(10) . ?
C22 B24 1.699(12) . ?
C22 B25 1.730(12) . ?
C25 C26 1.427(16) . ?
C25 C33 1.462(11) . ?
C31 C32 1.388(9) . ?
C31 C38 1.427(11) . ?
C32 C33 1.405(11) . ?
C33 C39 1.447(12) . ?
C34 C35 1.346(11) . ?
C34 C39 1.407(12) . ?
C35 C36 1.458(12) . ?
C36 C37 1.316(12) . ?
C37 C38 1.389(11) . ?
C38 C39 1.431(10) . ?
C41 O1 1.395(11) . ?
C41 C42 1.515(13) . ?
C42 C43 1.504(11) . ?
C43 C44 1.528(13) . ?
C43 C44' 1.60(3) . ?
C44 O1 1.436(14) . ?
C44 Li1 2.64(2) . ?
C44' O1 1.42(3) . ?
C51 O2 1.448(13) . ?
C51 C52 1.555(12) . ?
C52 C53 1.514(11) . ?
C53 C54 1.527(13) . ?
C54 O2 1.425(12) . ?
C61 O4 1.379(12) . ?
C61 C62 1.416(17) . ?
C62 C63 1.554(14) . ?
C63 C64 1.570(17) . ?
C64 O4 1.347(14) . ?
C71 C72 1.39(2) . ?
C71 O3 1.54(2) . ?
C72 C73 1.42(2) . ?
C73 C74 1.48(2) . ?
C74 O3 1.402(13) . ?
B3 B4 1.756(14) . ?
B3 B7 1.785(13) . ?
B3 B8 1.785(13) . ?
B4 B5 1.708(14) . ?
B4 B9 1.772(13) . ?
B4 B8 1.791(15) . ?
B5 B9 1.732(16) . ?
B5 B6 1.778(15) . ?
B5 B10 1.814(13) . ?
B6 B10 1.782(14) . ?
B6 B11 1.840(14) . ?
B7 B12 1.742(14) . ?
B7 B11 1.742(14) . ?
B7 B8 1.785(14) . ?
B8 B9 1.798(16) . ?
B8 B12 1.804(13) . ?
B9 B12 1.787(16) . ?
B9 B10 1.825(15) . ?
B10 B11 1.744(16) . ?
B10 B12 1.746(16) . ?
B11 B12 1.773(16) . ?
B23 B27 1.715(15) . ?
B23 B28 1.754(16) . ?
B23 B24 1.778(15) . ?
B24 B29 1.710(16) . ?
B24 B28 1.741(17) . ?
B24 B25 1.746(12) . ?
B25 B30 1.726(15) . ?
B25 B29 1.732(16) . ?
B25 B26 1.802(13) . ?
B26 B31 1.801(15) . ?
B26 B30 1.815(15) . ?
B27 B28 1.745(16) . ?
B27 B31 1.783(13) . ?
B27 B32 1.807(16) . ?
B28 B32 1.740(15) . ?
B28 B29 1.801(17) . ?
B29 B30 1.759(14) . ?
B29 B32 1.838(18) . ?
B30 B32 1.745(16) . ?
B30 B31 1.794(17) . ?
B31 B32 1.803(14) . ?
O1 Li1 1.906(18) . ?
O2 Li1 1.97(2) . ?
O3 Li1 1.855(19) . ?
O4 Li1 1.94(2) . ?
C81 C82 1.3900 . ?
C81 C86 1.3900 . ?
C81 C87 1.481(15) . ?
C82 C83 1.3900 . ?
C83 C84 1.3900 . ?
C84 C85 1.3900 . ?
C85 C86 1.3900 . ?
